data_4020616
loop_
_publ_author_name
'Toshiaki Murai'
'Hiroaki Sano'
'Hiroyasu Kawai'
'Hideo Aso'
'Fumitoshi Shibahara'

_publ_section_title
;
 N-Thioacyl 1,3-Amino Alcohols: Synthesis via Ring-Opening
 of Oxiranes with Thioamide Dianions and Applications
 as Key Intermediates Leading to Stereochemically Defined
 5,6-Dihydro-4H-1,3-oxazines and 1,3-Amino Alcohols
;
_journal_name_full 'Journal of Organic Chemistry'
_journal_page_first 8148
_journal_page_last 8153
_journal_paper_doi 10.1021/jo051378o
_journal_volume 70
_journal_year 2005
_chemical_formula_moiety 'C21 H25 N O S '
_chemical_formula_sum 'C21 H25 N O S'
_chemical_formula_weight 339.49
_space_group_IT_number 2
_symmetry_cell_setting triclinic
_symmetry_Int_Tables_number 2
_symmetry_space_group_name_Hall '-P 1'
_symmetry_space_group_name_H-M 'P -1'
_cell_angle_alpha 93.91(1)
_cell_angle_beta 94.64(1)
_cell_angle_gamma 93.540(9)
_cell_formula_units_Z 2
_cell_length_a 6.246(5)
_cell_length_b 11.712(9)
_cell_length_c 12.776(9)
_cell_measurement_temperature 296.2
_cell_volume 927(1)
_exptl_crystal_density_diffrn 1.216
_cod_original_formula_sum 'C21 H25 N O S '
_cod_database_code 4020616

loop_
_symmetry_equiv_pos_as_xyz
x,y,z
-x,-y,-z

loop_
_atom_site_label
_atom_site_type_symbol
_atom_site_fract_x
_atom_site_fract_y
_atom_site_fract_z
_atom_site_U_iso_or_equiv
_atom_site_adp_type
_atom_site_occupancy
_atom_site_symmetry_multiplicity
_atom_site_calc_flag
_atom_site_refinement_flags
_atom_site_disorder_assembly
_atom_site_disorder_group
S(1) S 0.8099(1) 0.27626(8) 0.84555(6) 0.0791(3) Uani 1.00 1 d . . .
O(1) O 0.1311(3) 0.0582(2) 0.9216(1) 0.0710(6) Uani 1.00 1 d . . .
N(1) N 0.4000(3) 0.2195(1) 0.8497(1) 0.0395(5) Uani 1.00 1 d . . .
C(1) C 0.5508(3) 0.3354(2) 1.0029(2) 0.0355(6) Uani 1.00 1 d . . .
C(2) C 0.7262(4) 0.3953(2) 1.0580(2) 0.0578(8) Uani 1.00 1 d . . .
C(3) C 0.7087(4) 0.4521(2) 1.1550(2) 0.0680(9) Uani 1.00 1 d . . .
C(4) C 0.5170(5) 0.4492(2) 1.1993(2) 0.0586(8) Uani 1.00 1 d . . .
C(5) C 0.3419(4) 0.3900(2) 1.1456(2) 0.0639(8) Uani 1.00 1 d . . .
C(6) C 0.3584(4) 0.3337(2) 1.0484(2) 0.0567(8) Uani 1.00 1 d . . .
C(7) C 0.5754(3) 0.2744(2) 0.8982(2) 0.0391(6) Uani 1.00 1 d . . .
C(8) C 0.3893(3) 0.1520(2) 0.7480(2) 0.0393(6) Uani 1.00 1 d . . .
C(9) C 0.3730(4) 0.2304(2) 0.6580(2) 0.0433(6) Uani 1.00 1 d . . .
C(10) C 0.5247(4) 0.2331(3) 0.5853(2) 0.0673(9) Uani 1.00 1 d . . .
C(11) C 0.5031(6) 0.3036(3) 0.5021(2) 0.084(1) Uani 1.00 1 d . . .
C(12) C 0.3334(7) 0.3713(3) 0.4920(2) 0.080(1) Uani 1.00 1 d . . .
C(13) C 0.1838(5) 0.3698(2) 0.5634(2) 0.0692(9) Uani 1.00 1 d . . .
C(14) C 0.2026(4) 0.2997(2) 0.6460(2) 0.0549(8) Uani 1.00 1 d . . .
C(15) C 0.2021(3) 0.0582(2) 0.7377(2) 0.0381(6) Uani 1.00 1 d . . .
C(16) C 0.2168(4) -0.0176(2) 0.6366(2) 0.0579(8) Uani 1.00 1 d . . .
C(17) C 0.0333(5) -0.1086(2) 0.6159(2) 0.0726(9) Uani 1.00 1 d . . .
C(18) C 0.0190(5) -0.1828(2) 0.7078(2) 0.0757(9) Uani 1.00 1 d . . .
C(19) C 0.0015(5) -0.1076(2) 0.8078(2) 0.0675(9) Uani 1.00 1 d . . .
C(20) C 0.1832(4) -0.0149(2) 0.8323(2) 0.0445(6) Uani 1.00 1 d . . .
C(21) C 0.3920(5) -0.0644(3) 0.8676(2) 0.0763(10) Uani 1.00 1 d . . .
H(1) H 0.8627 0.3976 1.0274 0.0678 Uiso 1.00 1 calc . . .
H(2) H 0.8357 0.4931 1.1922 0.0837 Uiso 1.00 1 calc . . .
H(3) H 0.5044 0.4887 1.2672 0.0688 Uiso 1.00 1 calc . . .
H(4) H 0.2055 0.3864 1.1764 0.0770 Uiso 1.00 1 calc . . .
H(5) H 0.2322 0.2912 1.0124 0.0679 Uiso 1.00 1 calc . . .
H(6) H 0.2859 0.2010 0.8827 0.0732 Uiso 1.00 1 calc . . .
H(7) H 0.5209 0.1138 0.7452 0.0490 Uiso 1.00 1 calc . . .
H(8) H 0.6508 0.1856 0.5943 0.0815 Uiso 1.00 1 calc . . .
H(9) H 0.6077 0.3045 0.4504 0.1059 Uiso 1.00 1 calc . . .
H(10) H 0.3202 0.4210 0.4351 0.0948 Uiso 1.00 1 calc . . .
H(11) H 0.0614 0.4174 0.5555 0.0836 Uiso 1.00 1 calc . . .
H(12) H 0.0962 0.2989 0.6977 0.0643 Uiso 1.00 1 calc . . .
H(13) H 0.0677 0.0972 0.7279 0.0472 Uiso 1.00 1 calc . . .
H(14) H 0.3496 -0.0572 0.6447 0.0731 Uiso 1.00 1 calc . . .
H(15) H 0.2266 0.0275 0.5779 0.0731 Uiso 1.00 1 calc . . .
H(16) H 0.0476 -0.1536 0.5511 0.0911 Uiso 1.00 1 calc . . .
H(17) H -0.0995 -0.0701 0.6056 0.0911 Uiso 1.00 1 calc . . .
H(18) H -0.0978 -0.2407 0.6954 0.0919 Uiso 1.00 1 calc . . .
H(19) H 0.1507 -0.2244 0.7161 0.0919 Uiso 1.00 1 calc . . .
H(20) H -0.1337 -0.0696 0.7993 0.0823 Uiso 1.00 1 calc . . .
H(21) H -0.0085 -0.1526 0.8671 0.0823 Uiso 1.00 1 calc . . .
H(22) H 0.0336 0.0493 0.9241 0.0732 Uiso 1.00 1 calc . . .
H(23) H 0.3807 -0.1070 0.9279 0.0951 Uiso 1.00 1 calc . . .
H(24) H 0.5051 -0.0033 0.8859 0.0951 Uiso 1.00 1 calc . . .
H(25) H 0.4419 -0.1132 0.8124 0.0951 Uiso 1.00 1 calc . . .

loop_
_atom_site_aniso_label
_atom_site_aniso_U_11
_atom_site_aniso_U_22
_atom_site_aniso_U_33
_atom_site_aniso_U_12
_atom_site_aniso_U_13
_atom_site_aniso_U_23
S(1) 0.0373(4) 0.1157(7) 0.0790(5) -0.0025(4) 0.0142(3) -0.0351(5)
O(1) 0.099(1) 0.066(1) 0.047(1) -0.026(1) 0.0327(9) -0.0088(9)
N(1) 0.0396(10) 0.043(1) 0.0348(10) -0.0058(8) 0.0079(8) -0.0036(8)
C(1) 0.039(1) 0.029(1) 0.038(1) 0.0005(9) 0.0005(9) 0.0034(9)
C(2) 0.046(1) 0.063(2) 0.060(2) -0.006(1) 0.004(1) -0.014(1)
C(3) 0.063(2) 0.074(2) 0.060(2) -0.008(1) -0.008(1) -0.021(1)
C(4) 0.085(2) 0.052(2) 0.037(1) -0.003(1) 0.003(1) -0.005(1)
C(5) 0.067(2) 0.071(2) 0.052(2) -0.010(1) 0.019(1) -0.012(1)
C(6) 0.048(1) 0.067(2) 0.050(1) -0.010(1) 0.006(1) -0.018(1)
C(7) 0.038(1) 0.038(1) 0.042(1) 0.0067(10) 0.0026(9) 0.0022(10)
C(8) 0.044(1) 0.041(1) 0.033(1) 0.0011(10) 0.0084(9) -0.0041(9)
C(9) 0.054(1) 0.041(1) 0.033(1) -0.011(1) 0.0097(10) -0.0038(10)
C(10) 0.072(2) 0.081(2) 0.051(2) -0.006(2) 0.022(1) 0.006(1)
C(11) 0.104(3) 0.098(3) 0.050(2) -0.032(2) 0.028(2) 0.010(2)
C(12) 0.124(3) 0.061(2) 0.050(2) -0.036(2) -0.004(2) 0.017(1)
C(13) 0.100(2) 0.044(2) 0.063(2) -0.007(1) -0.001(2) 0.012(1)
C(14) 0.075(2) 0.042(1) 0.048(1) -0.001(1) 0.011(1) 0.002(1)
C(15) 0.043(1) 0.036(1) 0.034(1) 0.0000(9) 0.0007(9) 0.0015(9)
C(16) 0.088(2) 0.049(1) 0.033(1) -0.014(1) 0.003(1) -0.002(1)
C(17) 0.109(2) 0.059(2) 0.042(1) -0.023(2) -0.012(1) -0.004(1)
C(18) 0.113(2) 0.057(2) 0.050(2) -0.034(2) -0.002(2) -0.001(1)
C(19) 0.090(2) 0.058(2) 0.051(2) -0.025(1) 0.009(1) 0.004(1)
C(20) 0.060(1) 0.041(1) 0.031(1) -0.006(1) 0.0051(10) 0.0004(10)
C(21) 0.100(2) 0.062(2) 0.064(2) 0.009(2) -0.025(2) 0.018(1)

loop_
_geom_bond_atom_site_label_1
_geom_bond_atom_site_label_2
_geom_bond_distance
_geom_bond_site_symmetry_1
_geom_bond_site_symmetry_2
_geom_bond_publ_flag
S(1) C(7) 1.661(2) . . yes
O(1) C(20) 1.451(3) . . yes
O(1) H(22) 0.615 . . no
N(1) C(7) 1.321(3) . . yes
N(1) C(8) 1.469(2) . . yes
N(1) H(6) 0.880 . . no
C(1) C(2) 1.379(3) . . yes
C(1) C(6) 1.376(3) . . yes
C(1) C(7) 1.496(3) . . yes
C(2) C(3) 1.381(3) . . yes
C(2) H(1) 0.966 . . no
C(3) C(4) 1.365(4) . . yes
C(3) H(2) 0.973 . . no
C(4) C(5) 1.366(3) . . yes
C(4) H(3) 0.966 . . no
C(5) C(6) 1.381(3) . . yes
C(5) H(4) 0.966 . . no
C(6) H(5) 0.971 . . no
C(8) C(9) 1.520(3) . . yes
C(8) C(15) 1.545(3) . . yes
C(8) H(7) 0.961 . . no
C(9) C(10) 1.380(3) . . yes
C(9) C(14) 1.383(3) . . yes
C(10) C(11) 1.393(4) . . yes
C(10) H(8) 0.996 . . no
C(11) C(12) 1.365(5) . . yes
C(11) H(9) 0.966 . . no
C(12) C(13) 1.357(4) . . yes
C(12) H(10) 0.963 . . no
C(13) C(14) 1.382(3) . . yes
C(13) H(11) 0.977 . . no
C(14) H(12) 0.974 . . no
C(15) C(16) 1.529(3) . . yes
C(15) C(20) 1.535(3) . . yes
C(15) H(13) 0.984 . . no
C(16) C(17) 1.511(4) . . yes
C(16) H(14) 0.976 . . no
C(16) H(15) 0.950 . . no
C(17) C(18) 1.512(4) . . yes
C(17) H(16) 0.963 . . no
C(17) H(17) 0.973 . . no
C(18) C(19) 1.518(4) . . yes
C(18) H(18) 0.961 . . no
C(18) H(19) 0.984 . . no
C(19) C(20) 1.519(3) . . yes
C(19) H(20) 0.980 . . no
C(19) H(21) 0.956 . . no
C(20) C(21) 1.508(4) . . yes
C(21) H(23) 0.951 . . no
C(21) H(24) 0.977 . . no
C(21) H(25) 0.961 . . no
